data_7021152
loop_
_publ_author_name
'Sharma, Ritambhara'
'Ghosh, Avijit'
'Wolfram, Benedikt'
'Br\"oring, Martin'
'Ravikanth, Mangalampalli'

_publ_section_title
;
 Synthesis and characterization of hexa-coordinated Sn(iv) complexes of
 meso-aryl dipyrrins.
;
_journal_issue 16
_journal_name_full 'Dalton transactions (Cambridge, England : 2003)'
_journal_page_first 5627
_journal_page_last 5630
_journal_paper_doi 10.1039/c3dt00031a
_journal_volume 42
_journal_year 2013
_chemical_formula_moiety 'C32 H26 Cl2 N4 O2 Sn'
_chemical_formula_sum 'C32 H26 Cl2 N4 O2 Sn'
_chemical_formula_weight 688.18
_chemical_name_common MRK-RS-SndPM
_space_group_IT_number 14
_symmetry_cell_setting monoclinic
_symmetry_space_group_name_Hall '-P 2ybc'
_symmetry_space_group_name_H-M 'P 1 21/c 1'
_atom_sites_solution_hydrogens geom
_atom_sites_solution_primary direct
_atom_sites_solution_secondary difmap
_audit_creation_method SHELXL-97
_cell_angle_alpha 90.00
_cell_angle_beta 115.703(2)
_cell_angle_gamma 90.00
_cell_formula_units_Z 4
_cell_length_a 8.5375(2)
_cell_length_b 21.9688(4)
_cell_length_c 17.2218(3)
_cell_measurement_reflns_used 24641
_cell_measurement_temperature 100.10(14)
_cell_measurement_theta_max 30.8336
_cell_measurement_theta_min 2.2670
_cell_volume 2910.49(11)
_computing_cell_refinement
;
CrysAlisPro, Agilent Technologies,
Version 1.171.35.21 (release 20-01-2012 CrysAlis171 .NET)
(compiled Jan 23 2012,18:06:46)
;
_computing_data_collection
;
CrysAlisPro, Agilent Technologies,
Version 1.171.35.21 (release 20-01-2012 CrysAlis171 .NET)
(compiled Jan 23 2012,18:06:46)
;
_computing_data_reduction
;
CrysAlisPro, Agilent Technologies,
Version 1.171.35.21 (release 20-01-2012 CrysAlis171 .NET)
(compiled Jan 23 2012,18:06:46)
;
_computing_molecular_graphics
;
ORTEP3 for Windows (L. J. Farrugia, J. Appl. Crystallogr. 1997, 30, 565.)
;
_computing_publication_material
;
WinGX v1.80.05 (L. J. Farrugia, J. Appl. Cryst., 1999, 32, 837-838.)
;
_computing_structure_refinement
;
SHELXL-97 (G. M. Sheldrick, Acta Cryst. (2008). A64, 112-122)
;
_computing_structure_solution
;
SIR-92 (A. Altomare, G. Cascarano, C. Giacovazzo and A. Guagliardi,
J. Appl. Crystallogr. 1993, 26, 343-350.)
;
_diffrn_ambient_temperature 100.10(14)
_diffrn_detector_area_resol_mean 16.1419
_diffrn_measured_fraction_theta_full 0.999
_diffrn_measured_fraction_theta_max 0.999
_diffrn_measurement_device_type 'Xcalibur, Eos'
_diffrn_measurement_method '\w scans'
_diffrn_radiation_monochromator graphite
_diffrn_radiation_source 'Enhance (Mo) X-ray Source'
_diffrn_radiation_type 'Mo K\a'
_diffrn_radiation_wavelength 0.7107
_diffrn_reflns_av_R_equivalents 0.0243
_diffrn_reflns_av_sigmaI/netI 0.0151
_diffrn_reflns_limit_h_max 11
_diffrn_reflns_limit_h_min -11
_diffrn_reflns_limit_k_max 29
_diffrn_reflns_limit_k_min -29
_diffrn_reflns_limit_l_max 23
_diffrn_reflns_limit_l_min -23
_diffrn_reflns_number 51960
_diffrn_reflns_theta_full 28.99
_diffrn_reflns_theta_max 28.99
_diffrn_reflns_theta_min 2.27
_exptl_absorpt_coefficient_mu 1.099
_exptl_absorpt_correction_T_max 1.00000
_exptl_absorpt_correction_T_min 0.96181
_exptl_absorpt_correction_type multi-scan
_exptl_absorpt_process_details
;
CrysAlisPro, Agilent Technologies,
Version 1.171.35.21 (release 20-01-2012 CrysAlis171 .NET)
(compiled Jan 23 2012,18:06:46)
Empirical absorption correction using spherical harmonics,
implemented in SCALE3 ABSPACK scaling algorithm.
;
_exptl_crystal_colour orange
_exptl_crystal_density_diffrn 1.570
_exptl_crystal_density_method 'not measured'
_exptl_crystal_description fragment
_exptl_crystal_F_000 1384
_exptl_crystal_recrystallization_method
;
From solution in acetonitrile and diethylether
;
_exptl_crystal_size_max 0.42
_exptl_crystal_size_mid 0.36
_exptl_crystal_size_min 0.26
_refine_diff_density_max 0.428
_refine_diff_density_min -0.388
_refine_diff_density_rms 0.059
_refine_ls_extinction_method none
_refine_ls_goodness_of_fit_ref 1.067
_refine_ls_hydrogen_treatment constr
_refine_ls_matrix_type full
_refine_ls_number_parameters 372
_refine_ls_number_reflns 7726
_refine_ls_number_restraints 0
_refine_ls_restrained_S_all 1.067
_refine_ls_R_factor_all 0.0225
_refine_ls_R_factor_gt 0.0197
_refine_ls_shift/su_max 0.004
_refine_ls_shift/su_mean 0.000
_refine_ls_structure_factor_coef Fsqd
_refine_ls_weighting_details 'calc w=1/[\s^2^(Fo^2^)+(0.0161P)^2^+2.2975P] where P=(Fo^2^+2Fc^2^)/3'
_refine_ls_weighting_scheme calc
_refine_ls_wR_factor_gt 0.0450
_refine_ls_wR_factor_ref 0.0463
_reflns_number_gt 7175
_reflns_number_total 7726
_reflns_threshold_expression >2\s(I)
_cod_data_source_file c3dt00031a.txt
_cod_data_source_block rm1bw_trans
_cod_original_cell_volume 2910.49(10)
_cod_original_sg_symbol_H-M P21/c
_cod_database_code 7021152

loop_
_symmetry_equiv_pos_as_xyz
'x, y, z'
'-x, y+1/2, -z+1/2'
'-x, -y, -z'
'x, -y-1/2, z-1/2'

loop_
_atom_site_label
_atom_site_type_symbol
_atom_site_fract_x
_atom_site_fract_y
_atom_site_fract_z
_atom_site_U_iso_or_equiv
_atom_site_adp_type
_atom_site_occupancy
_atom_site_symmetry_multiplicity
_atom_site_calc_flag
_atom_site_refinement_flags
Sn1 Sn 0.088133(11) 0.205727(4) 0.202912(6) 0.01100(3) Uani 1 1 d .
Cl1 Cl 0.02197(4) 0.128451(15) 0.28338(2) 0.01598(7) Uani 1 1 d .
Cl2 Cl 0.30894(4) 0.250313(16) 0.33113(2) 0.01831(7) Uani 1 1 d .
O1 O -0.55416(13) 0.52225(4) -0.13454(7) 0.0165(2) Uani 1 1 d .
O101 O 0.21191(17) 0.01386(6) -0.23841(8) 0.0309(3) Uani 1 1 d .
N1 N -0.10949(15) 0.26418(5) 0.20525(7) 0.0128(2) Uani 1 1 d .
N2 N 0.12296(15) 0.27455(5) 0.12182(8) 0.0139(2) Uani 1 1 d .
N101 N -0.10003(15) 0.16617(5) 0.08469(7) 0.0129(2) Uani 1 1 d .
N102 N 0.27542(15) 0.15034(5) 0.18465(8) 0.0137(2) Uani 1 1 d .
C1 C -0.18945(18) 0.25716(6) 0.25727(9) 0.0154(3) Uani 1 1 d .
H1 H -0.1582 0.2276 0.3017 0.018 Uiso 1 1 calc R
C2 C -0.32483(19) 0.29935(6) 0.23697(9) 0.0165(3) Uani 1 1 d .
H2 H -0.3998 0.3034 0.2644 0.020 Uiso 1 1 calc R
C3 C -0.32782(17) 0.33397(6) 0.16917(9) 0.0144(3) Uani 1 1 d .
H3 H -0.4060 0.3663 0.1411 0.017 Uiso 1 1 calc R
C4 C -0.19268(17) 0.31237(6) 0.14918(9) 0.0130(2) Uani 1 1 d .
C5 C -0.14397(17) 0.33623(6) 0.08696(9) 0.0126(2) Uani 1 1 d .
C6 C -0.00099(18) 0.31806(6) 0.07298(9) 0.0140(3) Uani 1 1 d .
C7 C 0.04436(19) 0.33959(7) 0.00747(10) 0.0183(3) Uani 1 1 d .
H7 H -0.0176 0.3690 -0.0354 0.022 Uiso 1 1 calc R
C8 C 0.1944(2) 0.31009(7) 0.01747(11) 0.0216(3) Uani 1 1 d .
H8 H 0.2560 0.3153 -0.0166 0.026 Uiso 1 1 calc R
C9 C 0.23833(19) 0.27061(7) 0.08832(10) 0.0181(3) Uani 1 1 d .
H9 H 0.3369 0.2446 0.1097 0.022 Uiso 1 1 calc R
C10 C -0.25422(17) 0.38574(6) 0.03054(9) 0.0132(2) Uani 1 1 d .
C11 C -0.42662(18) 0.37394(6) -0.02533(9) 0.0148(3) Uani 1 1 d .
H11 H -0.4738 0.3348 -0.0251 0.018 Uiso 1 1 calc R
C12 C -0.53167(18) 0.41824(6) -0.08168(9) 0.0151(3) Uani 1 1 d .
H12 H -0.6489 0.4093 -0.1199 0.018 Uiso 1 1 calc R
C13 C -0.46319(18) 0.47577(6) -0.08139(9) 0.0136(2) Uani 1 1 d .
C14 C -0.29133(18) 0.48884(6) -0.02415(9) 0.0154(3) Uani 1 1 d .
H14 H -0.2457 0.5285 -0.0228 0.019 Uiso 1 1 calc R
C15 C -0.18743(18) 0.44408(6) 0.03069(9) 0.0158(3) Uani 1 1 d .
H15 H -0.0700 0.4530 0.0687 0.019 Uiso 1 1 calc R
C16 C -0.7200(2) 0.50749(7) -0.20367(10) 0.0213(3) Uani 1 1 d .
H16A H -0.7056 0.4745 -0.2384 0.032 Uiso 1 1 calc R
H16B H -0.7675 0.5435 -0.2400 0.032 Uiso 1 1 calc R
H16C H -0.7999 0.4944 -0.1798 0.032 Uiso 1 1 calc R
C101 C -0.27328(18) 0.17235(6) 0.05261(9) 0.0159(3) Uani 1 1 d .
H101 H -0.3319 0.1912 0.0822 0.019 Uiso 1 1 calc R
C102 C -0.35672(19) 0.14721(7) -0.03063(10) 0.0190(3) Uani 1 1 d .
H102 H -0.4783 0.1456 -0.0661 0.023 Uiso 1 1 calc R
C103 C -0.22703(19) 0.12533(6) -0.05042(9) 0.0170(3) Uani 1 1 d .
H103 H -0.2427 0.1062 -0.1028 0.020 Uiso 1 1 calc R
C104 C -0.06572(18) 0.13652(6) 0.02174(9) 0.0139(2) Uani 1 1 d .
C105 C 0.09844(18) 0.11635(6) 0.03322(9) 0.0139(2) Uani 1 1 d .
C106 C 0.25433(18) 0.12056(6) 0.10876(9) 0.0145(3) Uani 1 1 d .
C107 C 0.41937(19) 0.09753(7) 0.12144(10) 0.0194(3) Uani 1 1 d .
H107 H 0.4439 0.0755 0.0806 0.023 Uiso 1 1 calc R
C108 C 0.53741(19) 0.11299(7) 0.20372(10) 0.0208(3) Uani 1 1 d .
H108 H 0.6577 0.1032 0.2305 0.025 Uiso 1 1 calc R
C109 C 0.44548(18) 0.14606(7) 0.24022(10) 0.0169(3) Uani 1 1 d .
H109 H 0.4959 0.1632 0.2964 0.020 Uiso 1 1 calc R
C110 C 0.11273(18) 0.08831(6) -0.04256(9) 0.0151(3) Uani 1 1 d .
C111 C 0.11013(19) 0.12574(6) -0.10797(9) 0.0171(3) Uani 1 1 d .
H111 H 0.0858 0.1679 -0.1073 0.021 Uiso 1 1 calc R
C112 C 0.14275(19) 0.10226(7) -0.17467(9) 0.0186(3) Uani 1 1 d .
H112 H 0.1430 0.1283 -0.2186 0.022 Uiso 1 1 calc R
C113 C 0.17490(19) 0.04042(7) -0.17635(10) 0.0199(3) Uani 1 1 d .
C114 C 0.1709(2) 0.00199(7) -0.11305(11) 0.0252(3) Uani 1 1 d .
H114 H 0.1876 -0.0406 -0.1159 0.030 Uiso 1 1 calc R
C115 C 0.1427(2) 0.02601(7) -0.04592(11) 0.0220(3) Uani 1 1 d .
H115 H 0.1436 -0.0001 -0.0017 0.026 Uiso 1 1 calc R
C116 C 0.2926(2) 0.05150(10) -0.27758(11) 0.0337(4) Uani 1 1 d .
H11A H 0.2090 0.0819 -0.3141 0.051 Uiso 1 1 calc R
H11B H 0.3317 0.0264 -0.3129 0.051 Uiso 1 1 calc R
H11C H 0.3927 0.0722 -0.2328 0.051 Uiso 1 1 calc R

loop_
_atom_site_aniso_label
_atom_site_aniso_U_11
_atom_site_aniso_U_22
_atom_site_aniso_U_33
_atom_site_aniso_U_23
_atom_site_aniso_U_13
_atom_site_aniso_U_12
Sn1 0.01020(4) 0.01111(4) 0.01173(5) 0.00032(3) 0.00480(3) 0.00117(3)
Cl1 0.01544(15) 0.01545(15) 0.01784(15) 0.00376(12) 0.00797(12) 0.00202(11)
Cl2 0.01648(15) 0.01773(15) 0.01662(15) -0.00303(12) 0.00334(13) -0.00013(12)
O1 0.0158(5) 0.0144(5) 0.0169(5) 0.0032(4) 0.0047(4) 0.0025(4)
O101 0.0422(7) 0.0311(6) 0.0304(7) -0.0076(5) 0.0259(6) 0.0031(5)
N1 0.0136(5) 0.0124(5) 0.0135(5) 0.0009(4) 0.0068(4) 0.0018(4)
N2 0.0119(5) 0.0137(5) 0.0169(6) 0.0017(4) 0.0069(4) 0.0007(4)
N101 0.0130(5) 0.0124(5) 0.0137(5) -0.0001(4) 0.0062(4) 0.0011(4)
N102 0.0126(5) 0.0141(5) 0.0143(5) 0.0018(4) 0.0059(4) 0.0021(4)
C1 0.0180(7) 0.0150(6) 0.0150(6) 0.0000(5) 0.0088(5) 0.0008(5)
C2 0.0176(7) 0.0170(6) 0.0182(7) -0.0008(5) 0.0108(6) 0.0017(5)
C3 0.0133(6) 0.0134(6) 0.0166(6) -0.0011(5) 0.0066(5) 0.0013(5)
C4 0.0124(6) 0.0111(6) 0.0145(6) -0.0004(5) 0.0051(5) 0.0003(5)
C5 0.0120(6) 0.0114(6) 0.0130(6) -0.0009(5) 0.0040(5) -0.0013(5)
C6 0.0135(6) 0.0137(6) 0.0144(6) 0.0009(5) 0.0057(5) 0.0000(5)
C7 0.0188(7) 0.0190(7) 0.0194(7) 0.0045(5) 0.0104(6) 0.0018(5)
C8 0.0208(7) 0.0243(7) 0.0260(8) 0.0062(6) 0.0160(6) 0.0022(6)
C9 0.0148(6) 0.0186(7) 0.0242(7) 0.0030(6) 0.0115(6) 0.0016(5)
C10 0.0130(6) 0.0143(6) 0.0126(6) 0.0016(5) 0.0059(5) 0.0015(5)
C11 0.0160(6) 0.0134(6) 0.0151(6) 0.0003(5) 0.0066(5) -0.0008(5)
C12 0.0130(6) 0.0167(6) 0.0146(6) 0.0001(5) 0.0050(5) 0.0003(5)
C13 0.0151(6) 0.0140(6) 0.0127(6) 0.0015(5) 0.0071(5) 0.0032(5)
C14 0.0166(6) 0.0126(6) 0.0183(7) 0.0014(5) 0.0087(5) -0.0007(5)
C15 0.0116(6) 0.0166(6) 0.0178(7) 0.0009(5) 0.0051(5) -0.0012(5)
C16 0.0187(7) 0.0194(7) 0.0181(7) 0.0019(6) 0.0008(6) 0.0034(5)
C101 0.0129(6) 0.0168(6) 0.0179(7) 0.0001(5) 0.0065(5) 0.0027(5)
C102 0.0149(7) 0.0205(7) 0.0178(7) -0.0005(5) 0.0034(6) 0.0019(5)
C103 0.0181(7) 0.0165(6) 0.0144(6) -0.0008(5) 0.0051(5) 0.0012(5)
C104 0.0159(6) 0.0124(6) 0.0138(6) 0.0005(5) 0.0069(5) 0.0011(5)
C105 0.0181(6) 0.0101(6) 0.0159(6) 0.0009(5) 0.0097(5) 0.0006(5)
C106 0.0146(6) 0.0131(6) 0.0186(7) 0.0003(5) 0.0099(5) 0.0016(5)
C107 0.0165(7) 0.0195(7) 0.0258(8) 0.0003(6) 0.0127(6) 0.0034(5)
C108 0.0133(6) 0.0234(7) 0.0259(8) 0.0021(6) 0.0086(6) 0.0041(5)
C109 0.0130(6) 0.0184(7) 0.0182(7) 0.0028(5) 0.0058(5) 0.0017(5)
C110 0.0153(6) 0.0147(6) 0.0172(7) -0.0020(5) 0.0090(5) 0.0001(5)
C111 0.0203(7) 0.0141(6) 0.0169(7) -0.0005(5) 0.0080(6) 0.0021(5)
C112 0.0206(7) 0.0209(7) 0.0156(7) 0.0002(5) 0.0090(6) 0.0002(5)
C113 0.0189(7) 0.0236(7) 0.0204(7) -0.0065(6) 0.0116(6) -0.0004(6)
C114 0.0360(9) 0.0144(7) 0.0325(9) -0.0031(6) 0.0217(7) 0.0024(6)
C115 0.0324(8) 0.0143(6) 0.0275(8) 0.0016(6) 0.0204(7) 0.0005(6)
C116 0.0290(9) 0.0559(12) 0.0225(8) -0.0027(8) 0.0169(7) 0.0032(8)

loop_
_atom_type_symbol
_atom_type_description
_atom_type_scat_dispersion_real
_atom_type_scat_dispersion_imag
_atom_type_scat_source
C C 0.0033 0.0016 'International Tables Vol C Tables 4.2.6.8 and 6.1.1.4'
H H 0.0000 0.0000 'International Tables Vol C Tables 4.2.6.8 and 6.1.1.4'
N N 0.0061 0.0033 'International Tables Vol C Tables 4.2.6.8 and 6.1.1.4'
Sn Sn -0.6537 1.4246 'International Tables Vol C Tables 4.2.6.8 and 6.1.1.4'
Cl Cl 0.1484 0.1585 'International Tables Vol C Tables 4.2.6.8 and 6.1.1.4'
O O 0.0106 0.0060 'International Tables Vol C Tables 4.2.6.8 and 6.1.1.4'

loop_
_geom_angle_atom_site_label_1
_geom_angle_atom_site_label_2
_geom_angle_atom_site_label_3
_geom_angle
N1 Sn1 N102 173.08(4)
N1 Sn1 N101 89.37(4)
N102 Sn1 N101 85.99(4)
N1 Sn1 N2 85.57(4)
N102 Sn1 N2 88.96(4)
N101 Sn1 N2 85.81(4)
N1 Sn1 Cl2 92.81(3)
N102 Sn1 Cl2 91.63(3)
N101 Sn1 Cl2 176.82(3)
N2 Sn1 Cl2 92.04(3)
N1 Sn1 Cl1 91.64(3)
N102 Sn1 Cl1 93.46(3)
N101 Sn1 Cl1 89.69(3)
N2 Sn1 Cl1 174.73(3)
Cl2 Sn1 Cl1 92.570(12)
C13 O1 C16 117.12(11)
C113 O101 C116 116.50(13)
C1 N1 C4 107.00(11)
C1 N1 Sn1 125.11(9)
C4 N1 Sn1 127.61(9)
C9 N2 C6 106.82(12)
C9 N2 Sn1 124.31(10)
C6 N2 Sn1 125.71(9)
C101 N101 C104 106.95(11)
C101 N101 Sn1 125.79(9)
C104 N101 Sn1 126.76(9)
C109 N102 C106 106.97(11)
C109 N102 Sn1 125.28(10)
C106 N102 Sn1 126.93(9)
N1 C1 C2 111.00(12)
N1 C1 H1 124.5
C2 C1 H1 124.5
C3 C2 C1 106.56(12)
C3 C2 H2 126.7
C1 C2 H2 126.7
C2 C3 C4 107.51(12)
C2 C3 H3 126.2
C4 C3 H3 126.2
N1 C4 C5 125.24(12)
N1 C4 C3 107.92(12)
C5 C4 C3 126.78(12)
C6 C5 C4 126.28(12)
C6 C5 C10 116.55(12)
C4 C5 C10 117.17(12)
C5 C6 N2 125.30(12)
C5 C6 C7 126.77(13)
N2 C6 C7 107.93(12)
C8 C7 C6 107.60(13)
C8 C7 H7 126.2
C6 C7 H7 126.2
C7 C8 C9 106.35(13)
C7 C8 H8 126.8
C9 C8 H8 126.8
N2 C9 C8 111.29(13)
N2 C9 H9 124.4
C8 C9 H9 124.4
C11 C10 C15 118.66(12)
C11 C10 C5 119.68(12)
C15 C10 C5 121.64(12)
C10 C11 C12 121.39(13)
C10 C11 H11 119.3
C12 C11 H11 119.3
C13 C12 C11 119.33(13)
C13 C12 H12 120.3
C11 C12 H12 120.3
O1 C13 C12 124.09(12)
O1 C13 C14 115.91(12)
C12 C13 C14 120.00(12)
C15 C14 C13 120.08(13)
C15 C14 H14 120.0
C13 C14 H14 120.0
C14 C15 C10 120.52(13)
C14 C15 H15 119.7
C10 C15 H15 119.7
O1 C16 H16A 109.5
O1 C16 H16B 109.5
H16A C16 H16B 109.5
O1 C16 H16C 109.5
H16A C16 H16C 109.5
H16B C16 H16C 109.5
N101 C101 C102 111.10(13)
N101 C101 H101 124.4
C102 C101 H101 124.4
C103 C102 C101 106.42(13)
C103 C102 H102 126.8
C101 C102 H102 126.8
C102 C103 C104 107.53(13)
C102 C103 H103 126.2
C104 C103 H103 126.2
C105 C104 N101 124.80(13)
C105 C104 C103 126.89(13)
N101 C104 C103 107.99(12)
C104 C105 C106 126.78(13)
C104 C105 C110 117.57(12)
C106 C105 C110 115.63(12)
N102 C106 C105 125.57(12)
N102 C106 C107 107.75(12)
C105 C106 C107 126.65(13)
C108 C107 C106 107.71(13)
C108 C107 H107 126.1
C106 C107 H107 126.1
C107 C108 C109 106.65(13)
C107 C108 H108 126.7
C109 C108 H108 126.7
N102 C109 C108 110.90(13)
N102 C109 H109 124.5
C108 C109 H109 124.5
C111 C110 C115 119.05(13)
C111 C110 C105 119.08(12)
C115 C110 C105 121.67(13)
C110 C111 C112 120.76(13)
C110 C111 H111 119.6
C112 C111 H111 119.6
C113 C112 C111 119.45(14)
C113 C112 H112 120.3
C111 C112 H112 120.3
O101 C113 C112 123.22(14)
O101 C113 C114 116.43(14)
C112 C113 C114 120.35(14)
C115 C114 C113 119.70(14)
C115 C114 H114 120.1
C113 C114 H114 120.1
C114 C115 C110 120.61(14)
C114 C115 H115 119.7
C110 C115 H115 119.7
O101 C116 H11A 109.5
O101 C116 H11B 109.5
H11A C116 H11B 109.5
O101 C116 H11C 109.5
H11A C116 H11C 109.5
H11B C116 H11C 109.5

loop_
_geom_bond_atom_site_label_1
_geom_bond_atom_site_label_2
_geom_bond_distance
Sn1 N1 2.1344(11)
Sn1 N102 2.1384(11)
Sn1 N101 2.1550(11)
Sn1 N2 2.1645(12)
Sn1 Cl2 2.4038(4)
Sn1 Cl1 2.4084(3)
O1 C13 1.3664(16)
O1 C16 1.4369(17)
O101 C113 1.3696(18)
O101 C116 1.420(2)
N1 C1 1.3501(18)
N1 C4 1.4010(17)
N2 C9 1.3428(18)
N2 C6 1.4032(17)
N101 C101 1.3426(17)
N101 C104 1.4003(17)
N102 C109 1.3518(18)
N102 C106 1.4015(18)
C1 C2 1.4024(19)
C1 H1 0.9500
C2 C3 1.384(2)
C2 H2 0.9500
C3 C4 1.4210(19)
C3 H3 0.9500
C4 C5 1.4080(19)
C5 C6 1.4009(19)
C5 C10 1.4900(18)
C6 C7 1.423(2)
C7 C8 1.378(2)
C7 H7 0.9500
C8 C9 1.409(2)
C8 H8 0.9500
C9 H9 0.9500
C10 C11 1.3896(19)
C10 C15 1.4023(19)
C11 C12 1.3922(19)
C11 H11 0.9500
C12 C13 1.3916(19)
C12 H12 0.9500
C13 C14 1.3973(19)
C14 C15 1.3852(19)
C14 H14 0.9500
C15 H15 0.9500
C16 H16A 0.9800
C16 H16B 0.9800
C16 H16C 0.9800
C101 C102 1.408(2)
C101 H101 0.9500
C102 C103 1.379(2)
C102 H102 0.9500
C103 C104 1.4202(19)
C103 H103 0.9500
C104 C105 1.3998(19)
C105 C106 1.4037(19)
C105 C110 1.4952(19)
C106 C107 1.4221(19)
C107 C108 1.378(2)
C107 H107 0.9500
C108 C109 1.402(2)
C108 H108 0.9500
C109 H109 0.9500
C110 C111 1.387(2)
C110 C115 1.398(2)
C111 C112 1.393(2)
C111 H111 0.9500
C112 C113 1.389(2)
C112 H112 0.9500
C113 C114 1.391(2)
C114 C115 1.384(2)
C114 H114 0.9500
C115 H115 0.9500
C116 H11A 0.9800
C116 H11B 0.9800
C116 H11C 0.9800

loop_
_geom_torsion_atom_site_label_1
_geom_torsion_atom_site_label_2
_geom_torsion_atom_site_label_3
_geom_torsion_atom_site_label_4
_geom_torsion
N102 Sn1 N1 C1 152.2(3)
N101 Sn1 N1 C1 104.36(11)
N2 Sn1 N1 C1 -169.79(12)
Cl2 Sn1 N1 C1 -77.96(11)
Cl1 Sn1 N1 C1 14.69(11)
N102 Sn1 N1 C4 -20.9(4)
N101 Sn1 N1 C4 -68.76(11)
N2 Sn1 N1 C4 17.08(11)
Cl2 Sn1 N1 C4 108.91(11)
Cl1 Sn1 N1 C4 -158.43(11)
N1 Sn1 N2 C9 -179.30(12)
N102 Sn1 N2 C9 -3.56(12)
N101 Sn1 N2 C9 -89.61(12)
Cl2 Sn1 N2 C9 88.04(12)
Cl1 Sn1 N2 C9 -121.0(3)
N1 Sn1 N2 C6 -22.07(11)
N102 Sn1 N2 C6 153.68(11)
N101 Sn1 N2 C6 67.62(11)
Cl2 Sn1 N2 C6 -114.72(11)
Cl1 Sn1 N2 C6 36.2(4)
N1 Sn1 N101 C101 -14.48(12)
N102 Sn1 N101 C101 170.66(12)
N2 Sn1 N101 C101 -100.09(12)
Cl2 Sn1 N101 C101 -147.6(5)
Cl1 Sn1 N101 C101 77.16(11)
N1 Sn1 N101 C104 156.29(11)
N102 Sn1 N101 C104 -18.57(11)
N2 Sn1 N101 C104 70.68(11)
Cl2 Sn1 N101 C104 23.2(6)
Cl1 Sn1 N101 C104 -112.06(11)
N1 Sn1 N102 C109 135.6(3)
N101 Sn1 N102 C109 -176.40(12)
N2 Sn1 N102 C109 97.73(12)
Cl2 Sn1 N102 C109 5.72(11)
Cl1 Sn1 N102 C109 -86.95(11)
N1 Sn1 N102 C106 -32.6(4)
N101 Sn1 N102 C106 15.37(11)
N2 Sn1 N102 C106 -70.50(11)
Cl2 Sn1 N102 C106 -162.51(11)
Cl1 Sn1 N102 C106 104.81(11)
C4 N1 C1 C2 0.31(16)
Sn1 N1 C1 C2 -173.99(9)
N1 C1 C2 C3 -0.05(17)
C1 C2 C3 C4 -0.23(16)
C1 N1 C4 C5 177.02(13)
Sn1 N1 C4 C5 -8.9(2)
C1 N1 C4 C3 -0.45(15)
Sn1 N1 C4 C3 173.67(9)
C2 C3 C4 N1 0.42(15)
C2 C3 C4 C5 -177.00(13)
N1 C4 C5 C6 -3.0(2)
C3 C4 C5 C6 173.95(14)
N1 C4 C5 C10 177.18(12)
C3 C4 C5 C10 -5.8(2)
C4 C5 C6 N2 -3.1(2)
C10 C5 C6 N2 176.66(12)
C4 C5 C6 C7 176.48(14)
C10 C5 C6 C7 -3.7(2)
C9 N2 C6 C5 -179.58(14)
Sn1 N2 C6 C5 19.93(19)
C9 N2 C6 C7 0.77(16)
Sn1 N2 C6 C7 -159.72(10)
C5 C6 C7 C8 179.59(14)
N2 C6 C7 C8 -0.76(17)
C6 C7 C8 C9 0.45(18)
C6 N2 C9 C8 -0.51(17)
Sn1 N2 C9 C8 160.33(10)
C7 C8 C9 N2 0.03(19)
C6 C5 C10 C11 116.50(15)
C4 C5 C10 C11 -63.71(18)
C6 C5 C10 C15 -61.99(18)
C4 C5 C10 C15 117.81(15)
C15 C10 C11 C12 1.3(2)
C5 C10 C11 C12 -177.22(13)
C10 C11 C12 C13 -0.7(2)
C16 O1 C13 C12 -10.5(2)
C16 O1 C13 C14 169.62(13)
C11 C12 C13 O1 179.26(13)
C11 C12 C13 C14 -0.8(2)
O1 C13 C14 C15 -178.30(13)
C12 C13 C14 C15 1.8(2)
C13 C14 C15 C10 -1.2(2)
C11 C10 C15 C14 -0.3(2)
C5 C10 C15 C14 178.16(13)
C104 N101 C101 C102 0.27(16)
Sn1 N101 C101 C102 172.55(10)
N101 C101 C102 C103 -0.77(17)
C101 C102 C103 C104 0.93(16)
C101 N101 C104 C105 -173.63(13)
Sn1 N101 C104 C105 14.18(19)
C101 N101 C104 C103 0.32(15)
Sn1 N101 C104 C103 -171.86(9)
C102 C103 C104 C105 173.00(14)
C102 C103 C104 N101 -0.80(16)
N101 C104 C105 C106 1.8(2)
C103 C104 C105 C106 -171.05(14)
N101 C104 C105 C110 -176.99(12)
C103 C104 C105 C110 10.2(2)
C109 N102 C106 C105 -177.47(13)
Sn1 N102 C106 C105 -7.5(2)
C109 N102 C106 C107 0.61(15)
Sn1 N102 C106 C107 170.59(9)
C104 C105 C106 N102 -5.4(2)
C110 C105 C106 N102 173.38(12)
C104 C105 C106 C107 176.88(14)
C110 C105 C106 C107 -4.4(2)
N102 C106 C107 C108 0.26(16)
C105 C106 C107 C108 178.32(14)
C106 C107 C108 C109 -0.99(17)
C106 N102 C109 C108 -1.26(16)
Sn1 N102 C109 C108 -171.45(10)
C107 C108 C109 N102 1.43(18)
C104 C105 C110 C111 75.82(17)
C106 C105 C110 C111 -103.07(16)
C104 C105 C110 C115 -109.43(16)
C106 C105 C110 C115 71.68(18)
C115 C110 C111 C112 -2.2(2)
C105 C110 C111 C112 172.68(13)
C110 C111 C112 C113 1.2(2)
C116 O101 C113 C112 27.7(2)
C116 O101 C113 C114 -152.21(15)
C111 C112 C113 O101 -178.50(14)
C111 C112 C113 C114 1.4(2)
O101 C113 C114 C115 176.91(15)
C112 C113 C114 C115 -3.0(2)
C113 C114 C115 C110 2.0(3)
C111 C110 C115 C114 0.6(2)
C105 C110 C115 C114 -174.17(15)
